data_2231587
loop_
_publ_author_name
'Ding, Rui-Fang'
'Wang, Qi-Bao'

_publ_section_title
;
 Bis(chloroacetato-\k<i>O</i>)bis(trimethylsilylmethyl)tin(IV)
;
_journal_coeditor_code LH5269
_journal_issue 9
_journal_name_full 'Acta Crystallographica Section E'
_journal_page_first m1190
_journal_paper_doi 10.1107/S1600536811028649
_journal_volume 67
_journal_year 2011
_chemical_formula_iupac '[Sn (C2 H2 Cl O2)2 (C4 H11 Si)2]'
_chemical_formula_moiety 'C12 H26 Cl2 O4 Si2 Sn'
_chemical_formula_sum 'C12 H26 Cl2 O4 Si2 Sn'
_chemical_formula_weight 480.10
_chemical_name_systematic
;
Bis(chloroacetato-\k<i>O</i>)bis(trimethylsilylmethyl)tin(IV)
;
_space_group_IT_number 2
_symmetry_cell_setting triclinic
_symmetry_space_group_name_Hall '-P 1'
_symmetry_space_group_name_H-M 'P -1'
_atom_sites_solution_hydrogens geom
_atom_sites_solution_primary direct
_atom_sites_solution_secondary difmap
_audit_creation_method SHELXL-97
_cell_angle_alpha 71.529(2)
_cell_angle_beta 88.733(3)
_cell_angle_gamma 74.457(3)
_cell_formula_units_Z 2
_cell_length_a 10.258(3)
_cell_length_b 10.767(3)
_cell_length_c 10.808(3)
_cell_measurement_reflns_used 4282
_cell_measurement_temperature 293(2)
_cell_measurement_theta_max 26.20
_cell_measurement_theta_min 2.36
_cell_volume 1088.2(5)
_computing_cell_refinement 'SAINT (Bruker, 1997)'
_computing_data_collection 'SMART (Bruker, 1997)'
_computing_data_reduction 'SAINT (Bruker, 1997)'
_computing_molecular_graphics 'SHELXTL (Sheldrick, 2008) and PLATON (Spek, 2009)'
_computing_publication_material 'SHELXTL (Sheldrick, 2008)'
_computing_structure_refinement 'SHELXL97 (Sheldrick, 2008)'
_computing_structure_solution 'SHELXS97 (Sheldrick, 2008)'
_diffrn_ambient_temperature 293(2)
_diffrn_measured_fraction_theta_full 0.991
_diffrn_measured_fraction_theta_max 0.991
_diffrn_measurement_device_type 'Bruker SMART CCD'
_diffrn_measurement_method '\f and \w scans'
_diffrn_radiation_monochromator graphite
_diffrn_radiation_source 'fine-focus sealed tube'
_diffrn_radiation_type MoK\a
_diffrn_radiation_wavelength 0.71073
_diffrn_reflns_av_R_equivalents 0.0289
_diffrn_reflns_av_sigmaI/netI 0.0441
_diffrn_reflns_limit_h_max 12
_diffrn_reflns_limit_h_min -12
_diffrn_reflns_limit_k_max 12
_diffrn_reflns_limit_k_min -12
_diffrn_reflns_limit_l_max 12
_diffrn_reflns_limit_l_min -12
_diffrn_reflns_number 6849
_diffrn_reflns_theta_full 25.00
_diffrn_reflns_theta_max 25.00
_diffrn_reflns_theta_min 2.07
_exptl_absorpt_coefficient_mu 1.538
_exptl_absorpt_correction_T_max 0.7800
_exptl_absorpt_correction_T_min 0.6726
_exptl_absorpt_correction_type multi-scan
_exptl_absorpt_process_details '(SADABS; Bruker, 1997)'
_exptl_crystal_colour colorless
_exptl_crystal_density_diffrn 1.465
_exptl_crystal_density_method 'not measured'
_exptl_crystal_description block
_exptl_crystal_F_000 484
_exptl_crystal_size_max 0.28
_exptl_crystal_size_mid 0.22
_exptl_crystal_size_min 0.17
_refine_diff_density_max 0.663
_refine_diff_density_min -0.465
_refine_ls_extinction_method none
_refine_ls_goodness_of_fit_ref 1.036
_refine_ls_hydrogen_treatment constr
_refine_ls_matrix_type full
_refine_ls_number_parameters 197
_refine_ls_number_reflns 3792
_refine_ls_number_restraints 0
_refine_ls_restrained_S_all 1.036
_refine_ls_R_factor_all 0.0389
_refine_ls_R_factor_gt 0.0318
_refine_ls_shift/su_max 0.000
_refine_ls_shift/su_mean 0.000
_refine_ls_structure_factor_coef Fsqd
_refine_ls_weighting_details 'calc w=1/[\s^2^(Fo^2^)+(0.0478P)^2^+0.2466P] where P=(Fo^2^+2Fc^2^)/3'
_refine_ls_weighting_scheme calc
_refine_ls_wR_factor_gt 0.0833
_refine_ls_wR_factor_ref 0.0894
_reflns_number_gt 3311
_reflns_number_total 3792
_reflns_threshold_expression I>2\s(I)
_cod_data_source_file lh5269.cif
_cod_data_source_block I
_cod_database_code 2231587
_cod_database_fobs_code 2231587

loop_
_symmetry_equiv_pos_as_xyz
'x, y, z'
'-x, -y, -z'

loop_
_atom_site_type_symbol
_atom_site_label
_atom_site_fract_x
_atom_site_fract_y
_atom_site_fract_z
_atom_site_U_iso_or_equiv
_atom_site_adp_type
_atom_site_calc_flag
_atom_site_refinement_flags
_atom_site_occupancy
_atom_site_symmetry_multiplicity
Sn Sn1 -0.01272(2) 0.16291(2) 0.24712(2) 0.04461(12) Uani d . 1 1
Cl Cl1 -0.12820(13) 0.38500(12) -0.28104(11) 0.0775(3) Uani d . 1 1
Cl Cl2 0.21959(14) 0.16555(14) 0.68827(12) 0.0881(4) Uani d . 1 1
Si Si1 0.30636(12) -0.02143(12) 0.20680(13) 0.0655(3) Uani d . 1 1
Si Si2 -0.32332(11) 0.38179(11) 0.26896(12) 0.0557(3) Uani d . 1 1
O O1 0.0062(3) 0.3146(3) 0.0762(2) 0.0587(7) Uani d . 1 1
O O2 -0.1018(3) 0.2024(3) -0.0036(3) 0.0728(8) Uani d . 1 1
O O3 0.0812(3) 0.2754(3) 0.3262(2) 0.0551(6) Uani d . 1 1
O O4 0.0642(3) 0.1058(3) 0.4965(3) 0.0639(7) Uani d . 1 1
C C1 -0.0506(4) 0.2954(4) -0.0207(4) 0.0553(9) Uani d . 1 1
C C2 -0.0398(5) 0.3963(4) -0.1488(4) 0.0705(12) Uani d . 1 1
H H2A 0.0552 0.3833 -0.1664 0.085 Uiso calc R 1 1
H H2B -0.0745 0.4872 -0.1429 0.085 Uiso calc R 1 1
C C3 0.1012(4) 0.2083(4) 0.4492(4) 0.0490(8) Uani d . 1 1
C C4 0.1715(5) 0.2691(5) 0.5255(4) 0.0690(11) Uani d . 1 1
H H4A 0.1115 0.3560 0.5250 0.083 Uiso calc R 1 1
H H4B 0.2517 0.2865 0.4823 0.083 Uiso calc R 1 1
C C5 0.1288(4) -0.0193(3) 0.2482(4) 0.0522(9) Uani d . 1 1
H H5A 0.1332 -0.0846 0.3349 0.063 Uiso calc R 1 1
H H5B 0.0918 -0.0536 0.1881 0.063 Uiso calc R 1 1
C C6 0.3067(8) 0.0900(10) 0.0410(8) 0.273(9) Uani d . 1 1
H H6A 0.3984 0.0795 0.0158 0.409 Uiso calc R 1 1
H H6B 0.2665 0.1829 0.0367 0.409 Uiso calc R 1 1
H H6C 0.2555 0.0668 -0.0173 0.409 Uiso calc R 1 1
C C7 0.4046(5) -0.1965(5) 0.2236(7) 0.1012(18) Uani d . 1 1
H H7A 0.3617 -0.2310 0.1687 0.152 Uiso calc R 1 1
H H7B 0.4086 -0.2530 0.3130 0.152 Uiso calc R 1 1
H H7C 0.4949 -0.1971 0.1978 0.152 Uiso calc R 1 1
C C8 0.3879(6) 0.0365(10) 0.3186(11) 0.214(6) Uani d . 1 1
H H8A 0.4825 0.0230 0.3034 0.320 Uiso calc R 1 1
H H8B 0.3783 -0.0146 0.4073 0.320 Uiso calc R 1 1
H H8C 0.3458 0.1316 0.3039 0.320 Uiso calc R 1 1
C C9 -0.2193(4) 0.2046(4) 0.2868(4) 0.0571(9) Uani d . 1 1
H H9A -0.2643 0.1716 0.2309 0.069 Uiso calc R 1 1
H H9B -0.2242 0.1491 0.3761 0.069 Uiso calc R 1 1
C C10 -0.3256(6) 0.4976(5) 0.0999(5) 0.0943(17) Uani d . 1 1
H H10A -0.3485 0.4573 0.0389 0.141 Uiso calc R 1 1
H H10B -0.2377 0.5125 0.0842 0.141 Uiso calc R 1 1
H H10C -0.3918 0.5831 0.0890 0.141 Uiso calc R 1 1
C C11 -0.4989(5) 0.3740(6) 0.3089(7) 0.106(2) Uani d . 1 1
H H11A -0.5310 0.3297 0.2563 0.158 Uiso calc R 1 1
H H11B -0.5572 0.4647 0.2911 0.158 Uiso calc R 1 1
H H11C -0.4991 0.3235 0.3997 0.158 Uiso calc R 1 1
C C12 -0.2531(6) 0.4483(6) 0.3835(6) 0.0938(17) Uani d . 1 1
H H12A -0.3184 0.5282 0.3900 0.141 Uiso calc R 1 1
H H12B -0.1716 0.4711 0.3516 0.141 Uiso calc R 1 1
H H12C -0.2329 0.3801 0.4682 0.141 Uiso calc R 1 1

loop_
_atom_site_aniso_label
_atom_site_aniso_U_11
_atom_site_aniso_U_22
_atom_site_aniso_U_33
_atom_site_aniso_U_12
_atom_site_aniso_U_13
_atom_site_aniso_U_23
Sn1 0.04811(17) 0.03622(16) 0.04990(18) -0.00954(11) 0.00200(11) -0.01605(11)
Cl1 0.0991(9) 0.0731(7) 0.0580(6) -0.0221(6) -0.0174(6) -0.0180(5)
Cl2 0.1022(9) 0.0869(8) 0.0676(7) -0.0131(7) -0.0258(6) -0.0234(6)
Si1 0.0532(6) 0.0532(6) 0.0860(8) -0.0106(5) 0.0203(6) -0.0210(6)
Si2 0.0491(6) 0.0472(6) 0.0674(7) -0.0030(5) -0.0021(5) -0.0221(5)
O1 0.0770(18) 0.0549(15) 0.0437(14) -0.0206(13) 0.0012(13) -0.0131(12)
O2 0.099(2) 0.0588(18) 0.0646(18) -0.0337(16) 0.0015(16) -0.0157(14)
O3 0.0723(17) 0.0488(14) 0.0472(15) -0.0191(12) -0.0033(12) -0.0169(12)
O4 0.0792(19) 0.0548(16) 0.0637(17) -0.0303(14) 0.0067(14) -0.0177(13)
C1 0.068(2) 0.043(2) 0.052(2) -0.0127(18) 0.0034(18) -0.0148(17)
C2 0.106(3) 0.065(3) 0.046(2) -0.038(2) -0.005(2) -0.0133(19)
C3 0.049(2) 0.0449(19) 0.056(2) -0.0107(16) 0.0041(16) -0.0215(17)
C4 0.093(3) 0.067(3) 0.056(2) -0.033(2) -0.004(2) -0.022(2)
C5 0.057(2) 0.0384(18) 0.059(2) -0.0105(16) 0.0070(17) -0.0167(16)
C6 0.148(7) 0.238(11) 0.212(10) 0.066(7) 0.128(7) 0.121(8)
C7 0.073(3) 0.077(3) 0.155(6) -0.008(3) 0.024(3) -0.051(4)
C8 0.067(4) 0.272(12) 0.420(17) -0.044(5) 0.025(7) -0.276(13)
C9 0.050(2) 0.0434(19) 0.074(3) -0.0112(16) 0.0034(18) -0.0165(18)
C10 0.097(4) 0.063(3) 0.089(4) 0.008(3) -0.012(3) -0.004(3)
C11 0.058(3) 0.084(4) 0.174(6) -0.010(3) 0.024(3) -0.049(4)
C12 0.095(4) 0.094(4) 0.106(4) -0.010(3) -0.002(3) -0.064(3)

loop_
_atom_type_symbol
_atom_type_description
_atom_type_scat_dispersion_real
_atom_type_scat_dispersion_imag
_atom_type_scat_source
C C 0.0033 0.0016 'International Tables Vol C Tables 4.2.6.8 and 6.1.1.4'
H H 0.0000 0.0000 'International Tables Vol C Tables 4.2.6.8 and 6.1.1.4'
Cl Cl 0.1484 0.1585 'International Tables Vol C Tables 4.2.6.8 and 6.1.1.4'
O O 0.0106 0.0060 'International Tables Vol C Tables 4.2.6.8 and 6.1.1.4'
Si Si 0.0817 0.0704 'International Tables Vol C Tables 4.2.6.8 and 6.1.1.4'
Sn Sn -0.6537 1.4246 'International Tables Vol C Tables 4.2.6.8 and 6.1.1.4'

loop_
_geom_angle_atom_site_label_1
_geom_angle_atom_site_label_2
_geom_angle_atom_site_label_3
_geom_angle
O1 Sn1 C5 107.45(13)
O1 Sn1 O3 79.95(10)
C5 Sn1 O3 109.82(13)
O1 Sn1 C9 107.52(13)
C5 Sn1 C9 131.13(15)
O3 Sn1 C9 109.00(13)
C6 Si1 C8 108.8(6)
C6 Si1 C7 110.4(4)
C8 Si1 C7 107.7(3)
C6 Si1 C5 109.7(3)
C8 Si1 C5 110.8(3)
C7 Si1 C5 109.4(2)
C10 Si2 C12 108.7(3)
C10 Si2 C11 109.7(3)
C12 Si2 C11 109.7(3)
C10 Si2 C9 111.1(2)
C12 Si2 C9 110.1(2)
C11 Si2 C9 107.5(2)
C1 O1 Sn1 107.4(2)
C3 O3 Sn1 104.6(2)
O2 C1 O1 121.8(4)
O2 C1 C2 126.1(4)
O1 C1 C2 112.1(3)
C1 C2 Cl1 114.0(3)
C1 C2 H2A 108.8
Cl1 C2 H2A 108.8
C1 C2 H2B 108.8
Cl1 C2 H2B 108.8
H2A C2 H2B 107.7
O4 C3 O3 121.6(3)
O4 C3 C4 124.6(4)
O3 C3 C4 113.8(3)
C3 C4 Cl2 113.7(3)
C3 C4 H4A 108.8
Cl2 C4 H4A 108.8
C3 C4 H4B 108.8
Cl2 C4 H4B 108.8
H4A C4 H4B 107.7
Si1 C5 Sn1 120.42(18)
Si1 C5 H5A 107.2
Sn1 C5 H5A 107.2
Si1 C5 H5B 107.2
Sn1 C5 H5B 107.2
H5A C5 H5B 106.9
Si1 C6 H6A 109.5
Si1 C6 H6B 109.5
H6A C6 H6B 109.5
Si1 C6 H6C 109.5
H6A C6 H6C 109.5
H6B C6 H6C 109.5
Si1 C7 H7A 109.5
Si1 C7 H7B 109.5
H7A C7 H7B 109.5
Si1 C7 H7C 109.5
H7A C7 H7C 109.5
H7B C7 H7C 109.5
Si1 C8 H8A 109.5
Si1 C8 H8B 109.5
H8A C8 H8B 109.5
Si1 C8 H8C 109.5
H8A C8 H8C 109.5
H8B C8 H8C 109.5
Si2 C9 Sn1 121.39(19)
Si2 C9 H9A 107.0
Sn1 C9 H9A 107.0
Si2 C9 H9B 107.0
Sn1 C9 H9B 107.0
H9A C9 H9B 106.7
Si2 C10 H10A 109.5
Si2 C10 H10B 109.5
H10A C10 H10B 109.5
Si2 C10 H10C 109.5
H10A C10 H10C 109.5
H10B C10 H10C 109.5
Si2 C11 H11A 109.5
Si2 C11 H11B 109.5
H11A C11 H11B 109.5
Si2 C11 H11C 109.5
H11A C11 H11C 109.5
H11B C11 H11C 109.5
Si2 C12 H12A 109.5
Si2 C12 H12B 109.5
H12A C12 H12B 109.5
Si2 C12 H12C 109.5
H12A C12 H12C 109.5
H12B C12 H12C 109.5

loop_
_geom_bond_atom_site_label_1
_geom_bond_atom_site_label_2
_geom_bond_distance
Sn1 O1 2.088(3)
Sn1 C5 2.102(3)
Sn1 O3 2.108(2)
Sn1 C9 2.108(4)
Cl1 C2 1.762(4)
Cl2 C4 1.755(4)
Si1 C6 1.814(7)
Si1 C8 1.831(7)
Si1 C7 1.837(5)
Si1 C5 1.862(4)
Si2 C10 1.854(5)
Si2 C12 1.855(5)
Si2 C11 1.860(5)
Si2 C9 1.871(4)
O1 C1 1.306(5)
O2 C1 1.214(5)
O3 C3 1.287(4)
O4 C3 1.217(4)
C1 C2 1.488(5)
C2 H2A 0.9700
C2 H2B 0.9700
C3 C4 1.500(5)
C4 H4A 0.9700
C4 H4B 0.9700
C5 H5A 0.9700
C5 H5B 0.9700
C6 H6A 0.9600
C6 H6B 0.9600
C6 H6C 0.9600
C7 H7A 0.9600
C7 H7B 0.9600
C7 H7C 0.9600
C8 H8A 0.9600
C8 H8B 0.9600
C8 H8C 0.9600
C9 H9A 0.9700
C9 H9B 0.9700
C10 H10A 0.9600
C10 H10B 0.9600
C10 H10C 0.9600
C11 H11A 0.9600
C11 H11B 0.9600
C11 H11C 0.9600
C12 H12A 0.9600
C12 H12B 0.9600
C12 H12C 0.9600

loop_
_geom_torsion_atom_site_label_1
_geom_torsion_atom_site_label_2
_geom_torsion_atom_site_label_3
_geom_torsion_atom_site_label_4
_geom_torsion
C5 Sn1 O1 C1 75.3(3)
O3 Sn1 O1 C1 -176.9(3)
C9 Sn1 O1 C1 -70.0(3)
O1 Sn1 O3 C3 -176.4(2)
C5 Sn1 O3 C3 -71.3(2)
C9 Sn1 O3 C3 78.4(2)
Sn1 O1 C1 O2 -0.3(5)
Sn1 O1 C1 C2 -178.5(3)
O2 C1 C2 Cl1 7.5(6)
O1 C1 C2 Cl1 -174.5(3)
Sn1 O3 C3 O4 -2.1(4)
Sn1 O3 C3 C4 178.5(3)
O4 C3 C4 Cl2 9.0(6)
O3 C3 C4 Cl2 -171.7(3)
C6 Si1 C5 Sn1 -61.1(5)
C8 Si1 C5 Sn1 59.1(5)
C7 Si1 C5 Sn1 177.7(3)
O1 Sn1 C5 Si1 45.7(2)
O3 Sn1 C5 Si1 -39.7(3)
C9 Sn1 C5 Si1 179.58(19)
C10 Si2 C9 Sn1 58.6(3)
C12 Si2 C9 Sn1 -62.0(3)
C11 Si2 C9 Sn1 178.6(3)
O1 Sn1 C9 Si2 -42.7(3)
C5 Sn1 C9 Si2 -176.64(19)
O3 Sn1 C9 Si2 42.4(3)
